data_4327597
loop_
_publ_author_name
'Rainer Haid'
'Ren\'e Gutmann'
'Thomas Stampfl'
'Chistoph Langes'
'Georg Czermak'
'Holger Kopacka'
'Karl-Hans Ongania'
'Peter Br\"uggeller'

_publ_contact_author 'Peter Br\"uggeller'
_publ_contact_author_email Peter.Brueggeller@uibk.ac.at
_publ_contact_author_fax '043 512 5072934'
_publ_contact_author_phone '043 512 5075115'
_publ_section_title
;
 Unexpected Photochemical Reactivity of Ruthenium(II) Polypyridine
 Complexes Induced by a Bis(bidentate) Phosphine
;
_journal_name_full 'Inorganic Chemistry'
_journal_page_first 7099
_journal_page_last 7104
_journal_paper_doi 10.1021/ic010545+
_journal_volume 40
_journal_year 2001
_chemical_formula_sum 'C94 H80 Cl2 F24 N8 P8 Ru2'
_chemical_formula_weight 2369.36
_chemical_name_systematic Rac-[Ru2(dppcb)(bipy)4](PF6)4
_space_group_IT_number 2
_symmetry_cell_setting triclinic
_symmetry_space_group_name_Hall '-P 1'
_symmetry_space_group_name_H-M 'P -1'
_atom_sites_solution_hydrogens geom
_atom_sites_solution_primary direct
_atom_sites_solution_secondary difmap
_audit_creation_method SHELXL-97
_cell_angle_alpha 76.251(3)
_cell_angle_beta 86.730(2)
_cell_angle_gamma 77.422(2)
_cell_formula_units_Z 2
_cell_length_a 13.0220(6)
_cell_length_b 14.4990(6)
_cell_length_c 27.283(1)
_cell_measurement_reflns_used 500
_cell_measurement_temperature 213(2)
_cell_measurement_theta_max 25.0
_cell_measurement_theta_min 1.0
_cell_volume 4883.4(4)
_computing_cell_refinement 'Denzo and Scalepack'
_computing_data_collection 'Kappa CCD'
_computing_data_reduction 'Denzo and Scalepack'
_computing_molecular_graphics 'SHELXTL PLUS'
_computing_publication_material 'SHELXTL PLUS'
_computing_structure_refinement 'SHELXL-97 (Sheldrick, 1997)'
_computing_structure_solution 'SHELXS-97 (Sheldrick, 1990)'
_diffrn_ambient_temperature 213(2)
_diffrn_measurement_device_type 'Kappa CCD'
_diffrn_measurement_method 'phi- and omega-scans'
_diffrn_radiation_monochromator graphite
_diffrn_radiation_source 'fine-focus sealed tube'
_diffrn_radiation_type MoK\a
_diffrn_radiation_wavelength 0.71073
_diffrn_reflns_av_R_equivalents 0.021
_diffrn_reflns_av_sigmaI/netI 0.0390
_diffrn_reflns_limit_h_max 12
_diffrn_reflns_limit_h_min -1
_diffrn_reflns_limit_k_max 13
_diffrn_reflns_limit_k_min -14
_diffrn_reflns_limit_l_max 32
_diffrn_reflns_limit_l_min -32
_diffrn_reflns_number 9069
_diffrn_reflns_theta_max 25.03
_diffrn_reflns_theta_min 1.48
_diffrn_standards_decay_% 0
_exptl_absorpt_coefficient_mu 0.590
_exptl_absorpt_correction_T_max 1.000
_exptl_absorpt_correction_T_min 0.845
_exptl_absorpt_correction_type Sortav
_exptl_crystal_colour yellow
_exptl_crystal_density_diffrn 1.611
_exptl_crystal_description prism
_exptl_crystal_F_000 2384
_exptl_crystal_size_max 0.5
_exptl_crystal_size_mid 0.3
_exptl_crystal_size_min 0.15
_refine_diff_density_max 0.640
_refine_diff_density_min -0.501
_refine_diff_density_rms 0.078
_refine_ls_extinction_method none
_refine_ls_goodness_of_fit_ref 1.038
_refine_ls_hydrogen_treatment mixed
_refine_ls_matrix_type full
_refine_ls_number_parameters 1027
_refine_ls_number_reflns 5769
_refine_ls_number_restraints 0
_refine_ls_restrained_S_all 1.038
_refine_ls_R_factor_gt 0.0586
_refine_ls_shift/su_max 0.019
_refine_ls_shift/su_mean 0.001
_refine_ls_structure_factor_coef Fsqd
_refine_ls_weighting_details 'calc w=1/[\s^2^(Fo^2^)+(0.0688P)^2^+41.3039P] where P=(Fo^2^+2Fc^2^)/3'
_refine_ls_weighting_scheme calc
_refine_ls_wR_factor_gt 0.1419
_reflns_number_gt 4936
_reflns_number_total 5769
_reflns_threshold_expression >3sigma(I)
_cod_data_source_file ic0105452B_2.cif
_cod_data_source_block 2
_cod_original_formula_sum 'C94 H80 F24 N8 Cl2 P8 Ru2'
_cod_database_code 4327597

loop_
_symmetry_equiv_pos_as_xyz
'x, y, z'
'-x, -y, -z'

loop_
_atom_site_label
_atom_site_type_symbol
_atom_site_fract_x
_atom_site_fract_y
_atom_site_fract_z
_atom_site_U_iso_or_equiv
_atom_site_adp_type
_atom_site_occupancy
_atom_site_symmetry_multiplicity
_atom_site_calc_flag
_atom_site_refinement_flags
Ru1 Ru 0.59496(7) 0.66067(6) 0.62248(3) 0.0245(3) Uani 1 1 d .
Ru2 Ru 0.46913(7) 0.84120(7) 0.87320(3) 0.0273(3) Uani 1 1 d .
P1 P 0.6893(2) 0.6846(2) 0.68642(10) 0.0246(8) Uani 1 1 d .
P2 P 0.4427(2) 0.7098(2) 0.66854(10) 0.0246(7) Uani 1 1 d .
P3 P 0.6119(2) 0.8213(2) 0.81875(10) 0.0265(8) Uani 1 1 d .
P4 P 0.3772(2) 0.7870(2) 0.81781(10) 0.0260(8) Uani 1 1 d .
N1 N 0.5931(6) 0.5130(6) 0.6429(3) 0.022(2) Uani 1 1 d .
N2 N 0.5027(6) 0.6424(7) 0.5651(3) 0.029(2) Uani 1 1 d .
C1A C 0.6560(9) 0.4434(8) 0.6759(4) 0.034(3) Uani 1 1 d .
H1AA H 0.7112 0.4598 0.6898 0.041 Uiso 1 1 calc R
C2A C 0.6433(11) 0.3489(8) 0.6903(4) 0.048(4) Uani 1 1 d .
H2AA H 0.6886 0.3025 0.7134 0.057 Uiso 1 1 calc R
C3A C 0.5621(11) 0.3252(9) 0.6698(6) 0.062(4) Uani 1 1 d .
H3AA H 0.5477 0.2636 0.6809 0.074 Uiso 1 1 calc R
C4A C 0.5025(10) 0.3919(9) 0.6330(5) 0.049(4) Uani 1 1 d .
H4AA H 0.4506 0.3754 0.6169 0.059 Uiso 1 1 calc R
C5A C 0.5210(9) 0.4848(8) 0.6203(4) 0.032(3) Uani 1 1 d .
C6A C 0.4692(8) 0.5576(9) 0.5752(4) 0.029(3) Uani 1 1 d .
C7A C 0.3990(9) 0.5422(9) 0.5442(5) 0.041(3) Uani 1 1 d .
H7AA H 0.3749 0.4845 0.5522 0.049 Uiso 1 1 calc R
C8A C 0.3635(9) 0.6118(10) 0.5012(5) 0.043(4) Uani 1 1 d .
H8AA H 0.3139 0.6022 0.4808 0.052 Uiso 1 1 calc R
C9A C 0.4022(9) 0.6955(9) 0.4888(4) 0.040(3) Uani 1 1 d .
H9AA H 0.3831 0.7417 0.4590 0.048 Uiso 1 1 calc R
C10A C 0.4716(8) 0.7087(8) 0.5229(4) 0.031(3) Uani 1 1 d .
H10A H 0.4967 0.7659 0.5157 0.038 Uiso 1 1 calc R
N3 N 0.6132(7) 0.8016(7) 0.5852(3) 0.029(2) Uani 1 1 d .
N4 N 0.7252(6) 0.6308(7) 0.5737(3) 0.025(2) Uani 1 1 d .
C1B C 0.5592(10) 0.8872(10) 0.5930(4) 0.039(3) Uani 1 1 d .
H1BA H 0.5024 0.8866 0.6152 0.047 Uiso 1 1 calc R
C2B C 0.5831(10) 0.9759(9) 0.5701(5) 0.049(4) Uani 1 1 d .
H2BA H 0.5441 1.0330 0.5775 0.058 Uiso 1 1 calc R
C3B C 0.6657(12) 0.9782(10) 0.5362(6) 0.063(4) Uani 1 1 d .
H3BA H 0.6829 1.0367 0.5196 0.075 Uiso 1 1 calc R
C4B C 0.7214(10) 0.8922(11) 0.5277(5) 0.052(4) Uani 1 1 d .
H4BA H 0.7787 0.8927 0.5057 0.062 Uiso 1 1 calc R
C5B C 0.6958(9) 0.8043(9) 0.5506(4) 0.028(3) Uani 1 1 d .
C6B C 0.7521(9) 0.7114(8) 0.5426(4) 0.029(3) Uani 1 1 d .
C7B C 0.8288(10) 0.7010(11) 0.5058(5) 0.047(4) Uani 1 1 d .
H7BA H 0.8471 0.7553 0.4844 0.056 Uiso 1 1 calc R
C8B C 0.8768(10) 0.6100(11) 0.5014(5) 0.051(4) Uani 1 1 d .
H8BA H 0.9294 0.6030 0.4773 0.061 Uiso 1 1 calc R
C9B C 0.8505(9) 0.5291(9) 0.5313(5) 0.037(3) Uani 1 1 d .
H9BA H 0.8819 0.4672 0.5274 0.044 Uiso 1 1 calc R
C10B C 0.7747(10) 0.5439(10) 0.5675(5) 0.042(3) Uani 1 1 d .
H10B H 0.7570 0.4895 0.5891 0.051 Uiso 1 1 calc R
N5 N 0.5533(6) 0.8751(7) 0.9281(3) 0.026(2) Uani 1 1 d .
N6 N 0.5397(7) 0.7022(7) 0.9159(3) 0.032(2) Uani 1 1 d .
C1C C 0.5619(8) 0.9650(9) 0.9303(4) 0.038(3) Uani 1 1 d .
H1CA H 0.5317 1.0179 0.9051 0.046 Uiso 1 1 calc R
C2C C 0.6147(10) 0.9802(11) 0.9691(5) 0.055(4) Uani 1 1 d .
H2CA H 0.6204 1.0427 0.9697 0.066 Uiso 1 1 calc R
C3C C 0.6581(10) 0.9042(11) 1.0060(5) 0.053(4) Uani 1 1 d .
H3CA H 0.6939 0.9144 1.0321 0.063 Uiso 1 1 calc R
C4C C 0.6496(9) 0.8115(10) 1.0052(4) 0.043(3) Uani 1 1 d .
H4CA H 0.6778 0.7590 1.0311 0.052 Uiso 1 1 calc R
C5C C 0.5980(8) 0.7977(9) 0.9648(4) 0.032(3) Uani 1 1 d .
C6C C 0.5912(9) 0.7048(9) 0.9574(4) 0.040(3) Uani 1 1 d .
C7C C 0.6415(10) 0.6165(10) 0.9892(5) 0.052(4) Uani 1 1 d .
H7CA H 0.6783 0.6172 1.0173 0.062 Uiso 1 1 calc R
C8C C 0.6364(11) 0.5315(10) 0.9788(5) 0.056(4) Uani 1 1 d .
H8CA H 0.6660 0.4736 1.0011 0.068 Uiso 1 1 calc R
C9C C 0.5884(10) 0.5288(9) 0.9363(5) 0.054(4) Uani 1 1 d .
H9CA H 0.5885 0.4703 0.9279 0.064 Uiso 1 1 calc R
C10C C 0.5402(9) 0.6152(9) 0.9066(4) 0.036(3) Uani 1 1 d .
H10C H 0.5054 0.6139 0.8781 0.043 Uiso 1 1 calc R
N7 N 0.3399(8) 0.8547(8) 0.9238(3) 0.035(3) Uani 1 1 d .
N8 N 0.3930(8) 0.9870(6) 0.8501(3) 0.030(2) Uani 1 1 d .
C1D C 0.3248(10) 0.7865(9) 0.9649(4) 0.043(3) Uani 1 1 d .
H1DA H 0.3765 0.7300 0.9735 0.051 Uiso 1 1 calc R
C2D C 0.2367(12) 0.7966(12) 0.9947(5) 0.055(4) Uani 1 1 d .
H2DA H 0.2294 0.7481 1.0231 0.067 Uiso 1 1 calc R
C3D C 0.1592(12) 0.8791(13) 0.9823(6) 0.062(4) Uani 1 1 d .
H3DA H 0.0984 0.8873 1.0018 0.074 Uiso 1 1 calc R
C4D C 0.1739(10) 0.9511(11) 0.9394(6) 0.053(4) Uani 1 1 d .
H4DA H 0.1226 1.0075 0.9297 0.064 Uiso 1 1 calc R
C5D C 0.2656(11) 0.9366(10) 0.9118(5) 0.037(3) Uani 1 1 d .
C6D C 0.2950(10) 1.0114(9) 0.8698(4) 0.036(3) Uani 1 1 d .
C7D C 0.2317(10) 1.1031(10) 0.8541(6) 0.054(4) Uani 1 1 d .
H7DA H 0.1636 1.1172 0.8666 0.065 Uiso 1 1 calc R
C8D C 0.2712(13) 1.1727(10) 0.8196(6) 0.067(4) Uani 1 1 d .
H8DA H 0.2290 1.2340 0.8080 0.080 Uiso 1 1 calc R
C9D C 0.3726(13) 1.1523(10) 0.8022(5) 0.053(4) Uani 1 1 d .
H9DA H 0.4013 1.1994 0.7798 0.064 Uiso 1 1 calc R
C10D C 0.4298(10) 1.0605(9) 0.8188(5) 0.040(3) Uani 1 1 d .
H10D H 0.4992 1.0471 0.8078 0.048 Uiso 1 1 calc R
C1 C 0.5979(7) 0.7663(8) 0.7209(4) 0.027(3) Uani 1 1 d .
H1A H 0.6121 0.8319 0.7104 0.033 Uiso 1 1 calc R
C2 C 0.4790(8) 0.7722(8) 0.7167(4) 0.023(3) Uani 1 1 d .
H2A H 0.4422 0.8405 0.7088 0.027 Uiso 1 1 calc R
C3 C 0.5890(8) 0.7381(8) 0.7786(4) 0.025(3) Uani 1 1 d .
H3A H 0.6323 0.6731 0.7912 0.030 Uiso 1 1 calc R
C4 C 0.4744(7) 0.7301(8) 0.7744(4) 0.021(3) Uani 1 1 d .
H4A H 0.4720 0.6612 0.7804 0.025 Uiso 1 1 calc R
C11 C 0.7932(7) 0.7499(7) 0.6608(4) 0.021(2) Uiso 1 1 d .
C12 C 0.7912(9) 0.8448(9) 0.6606(5) 0.046(3) Uiso 1 1 d .
H12A H 0.7358 0.8790 0.6765 0.055 Uiso 1 1 calc R
C13 C 0.8707(10) 0.8921(10) 0.6371(5) 0.058(4) Uiso 1 1 d .
H13A H 0.8673 0.9571 0.6364 0.070 Uiso 1 1 calc R
C14 C 0.9537(11) 0.8395(11) 0.6151(6) 0.070(4) Uiso 1 1 d .
H14A H 1.0073 0.8695 0.5996 0.084 Uiso 1 1 calc R
C15 C 0.9591(11) 0.7426(11) 0.6155(5) 0.067(4) Uiso 1 1 d .
H15A H 1.0163 0.7077 0.6009 0.080 Uiso 1 1 calc R
C16 C 0.8791(8) 0.6989(9) 0.6376(4) 0.039(3) Uiso 1 1 d .
H16A H 0.8818 0.6344 0.6373 0.047 Uiso 1 1 calc R
C21 C 0.7563(8) 0.5886(8) 0.7362(4) 0.028(3) Uiso 1 1 d .
C22 C 0.7004(9) 0.5239(8) 0.7667(4) 0.039(3) Uiso 1 1 d .
H22A H 0.6289 0.5321 0.7611 0.047 Uiso 1 1 calc R
C23 C 0.7483(10) 0.4476(10) 0.8054(5) 0.057(4) Uiso 1 1 d .
H23A H 0.7091 0.4059 0.8251 0.068 Uiso 1 1 calc R
C24 C 0.8521(10) 0.4348(10) 0.8139(6) 0.065(4) Uiso 1 1 d .
H24A H 0.8854 0.3815 0.8382 0.078 Uiso 1 1 calc R
C25 C 0.9079(11) 0.4985(10) 0.7876(5) 0.062(4) Uiso 1 1 d .
H25A H 0.9782 0.4915 0.7955 0.075 Uiso 1 1 calc R
C26 C 0.8619(9) 0.5746(9) 0.7487(5) 0.043(3) Uiso 1 1 d .
H26A H 0.9022 0.6170 0.7307 0.051 Uiso 1 1 calc R
C31 C 0.3387(8) 0.7992(8) 0.6297(4) 0.027(3) Uiso 1 1 d .
C32 C 0.3067(8) 0.8949(8) 0.6314(4) 0.033(3) Uiso 1 1 d .
H32A H 0.3374 0.9182 0.6546 0.039 Uiso 1 1 calc R
C33 C 0.2276(8) 0.9595(9) 0.5984(4) 0.038(3) Uiso 1 1 d .
H33A H 0.2070 1.0245 0.5996 0.046 Uiso 1 1 calc R
C34 C 0.1826(9) 0.9227(9) 0.5647(4) 0.038(3) Uiso 1 1 d .
H34A H 0.1309 0.9636 0.5428 0.046 Uiso 1 1 calc R
C35 C 0.2128(8) 0.8269(8) 0.5629(4) 0.034(3) Uiso 1 1 d .
H35A H 0.1818 0.8040 0.5396 0.041 Uiso 1 1 calc R
C36 C 0.2888(8) 0.7641(8) 0.5951(4) 0.033(3) Uiso 1 1 d .
H36A H 0.3071 0.6989 0.5942 0.039 Uiso 1 1 calc R
C41 C 0.3651(8) 0.6216(8) 0.7034(4) 0.026(3) Uiso 1 1 d .
C42 C 0.4132(9) 0.5290(8) 0.7270(4) 0.034(3) Uiso 1 1 d .
H42A H 0.4862 0.5108 0.7260 0.041 Uiso 1 1 calc R
C43 C 0.3557(9) 0.4616(9) 0.7523(5) 0.048(3) Uiso 1 1 d .
H43A H 0.3894 0.3989 0.7680 0.057 Uiso 1 1 calc R
C44 C 0.2494(10) 0.4893(10) 0.7536(5) 0.057(4) Uiso 1 1 d .
H44A H 0.2100 0.4442 0.7695 0.069 Uiso 1 1 calc R
C45 C 0.1987(10) 0.5820(10) 0.7320(5) 0.055(4) Uiso 1 1 d .
H45A H 0.1258 0.5998 0.7342 0.066 Uiso 1 1 calc R
C46 C 0.2563(9) 0.6496(9) 0.7067(4) 0.043(3) Uiso 1 1 d .
H46A H 0.2224 0.7129 0.6922 0.051 Uiso 1 1 calc R
C51 C 0.6569(8) 0.9195(8) 0.7739(4) 0.033(3) Uiso 1 1 d .
C52 C 0.5874(8) 0.9800(8) 0.7366(4) 0.032(3) Uiso 1 1 d .
H52A H 0.5195 0.9697 0.7361 0.038 Uiso 1 1 calc R
C53 C 0.6165(9) 1.0552(8) 0.7002(4) 0.040(3) Uiso 1 1 d .
H53A H 0.5692 1.0935 0.6755 0.048 Uiso 1 1 calc R
C54 C 0.7157(9) 1.0717(9) 0.7016(5) 0.048(3) Uiso 1 1 d .
H54A H 0.7350 1.1231 0.6781 0.058 Uiso 1 1 calc R
C55 C 0.7869(10) 1.0138(9) 0.7369(5) 0.048(3) Uiso 1 1 d .
H55A H 0.8546 1.0250 0.7365 0.057 Uiso 1 1 calc R
C56 C 0.7588(9) 0.9383(8) 0.7734(4) 0.039(3) Uiso 1 1 d .
H56A H 0.8075 0.9000 0.7975 0.046 Uiso 1 1 calc R
C61 C 0.7302(8) 0.7566(8) 0.8554(4) 0.028(3) Uiso 1 1 d .
C62 C 0.7727(8) 0.8069(9) 0.8837(4) 0.041(3) Uiso 1 1 d .
H62A H 0.7473 0.8734 0.8798 0.049 Uiso 1 1 calc R
C63 C 0.8542(9) 0.7581(9) 0.9185(5) 0.046(3) Uiso 1 1 d .
H63A H 0.8825 0.7922 0.9373 0.055 Uiso 1 1 calc R
C64 C 0.8908(10) 0.6614(10) 0.9243(5) 0.052(3) Uiso 1 1 d .
H64A H 0.9426 0.6293 0.9482 0.062 Uiso 1 1 calc R
C65 C 0.8538(9) 0.6092(10) 0.8958(5) 0.055(4) Uiso 1 1 d .
H65A H 0.8809 0.5431 0.8995 0.066 Uiso 1 1 calc R
C66 C 0.7734(9) 0.6590(9) 0.8609(5) 0.046(3) Uiso 1 1 d .
H66A H 0.7486 0.6249 0.8408 0.056 Uiso 1 1 calc R
C71 C 0.3051(8) 0.6927(8) 0.8516(4) 0.027(3) Uiso 1 1 d .
C72 C 0.3274(8) 0.5964(8) 0.8488(4) 0.035(3) Uiso 1 1 d .
H72A H 0.3831 0.5738 0.8289 0.042 Uiso 1 1 calc R
C73 C 0.2664(9) 0.5333(10) 0.8757(5) 0.050(3) Uiso 1 1 d .
H73A H 0.2816 0.4685 0.8739 0.060 Uiso 1 1 calc R
C74 C 0.1841(9) 0.5667(10) 0.9049(5) 0.051(3) Uiso 1 1 d .
H74A H 0.1438 0.5242 0.9230 0.061 Uiso 1 1 calc R
C75 C 0.1605(10) 0.6620(10) 0.9077(5) 0.053(4) Uiso 1 1 d .
H75A H 0.1048 0.6840 0.9277 0.064 Uiso 1 1 calc R
C76 C 0.2203(8) 0.7263(8) 0.8803(4) 0.035(3) Uiso 1 1 d .
H76A H 0.2033 0.7915 0.8814 0.042 Uiso 1 1 calc R
C81 C 0.2738(8) 0.8700(8) 0.7759(4) 0.034(3) Uiso 1 1 d .
C82 C 0.2808(8) 0.9654(8) 0.7542(4) 0.031(3) Uiso 1 1 d .
H82A H 0.3399 0.9873 0.7602 0.037 Uiso 1 1 calc R
C83 C 0.2016(9) 1.0286(9) 0.7238(5) 0.048(3) Uiso 1 1 d .
H83A H 0.2081 1.0921 0.7096 0.058 Uiso 1 1 calc R
C84 C 0.1157(10) 0.9987(10) 0.7149(5) 0.057(4) Uiso 1 1 d .
H84A H 0.0623 1.0421 0.6950 0.068 Uiso 1 1 calc R
C85 C 0.1052(10) 0.9049(10) 0.7347(5) 0.058(4) Uiso 1 1 d .
H85A H 0.0456 0.8848 0.7278 0.069 Uiso 1 1 calc R
C86 C 0.1841(9) 0.8400(9) 0.7653(5) 0.045(3) Uiso 1 1 d .
H86A H 0.1771 0.7764 0.7787 0.054 Uiso 1 1 calc R
P5 P 0.6416(3) 0.8062(3) 0.38906(13) 0.0430(10) Uani 1 1 d .
F1 F 0.6719(5) 0.6955(5) 0.4199(3) 0.065(2) Uani 1 1 d .
F2 F 0.6456(5) 0.7723(5) 0.3376(3) 0.063(2) Uani 1 1 d .
F3 F 0.6087(5) 0.9171(5) 0.3582(3) 0.059(2) Uani 1 1 d .
F4 F 0.6345(5) 0.8414(5) 0.4403(3) 0.064(2) Uani 1 1 d .
F5 F 0.5195(5) 0.8029(5) 0.3952(3) 0.0462(19) Uani 1 1 d .
F6 F 0.7623(5) 0.8110(5) 0.3833(3) 0.061(2) Uani 1 1 d .
P6 P 0.9060(3) 0.2091(3) 0.57747(16) 0.0572(12) Uani 1 1 d .
F7 F 0.8117(8) 0.2818(9) 0.5960(4) 0.131(4) Uani 1 1 d .
F8 F 0.9996(9) 0.1443(9) 0.5569(6) 0.169(6) Uani 1 1 d .
F9 F 0.9188(6) 0.1443(7) 0.6316(4) 0.119(4) Uani 1 1 d .
F10 F 0.8246(8) 0.1541(7) 0.5653(4) 0.132(4) Uani 1 1 d .
F11 F 0.8897(7) 0.2778(6) 0.5225(3) 0.093(3) Uani 1 1 d .
F12 F 0.9850(8) 0.2693(9) 0.5880(4) 0.135(5) Uani 1 1 d .
P7 P 0.4640(3) 0.7098(3) 1.12396(16) 0.0633(13) Uani 1 1 d .
F13 F 0.4540(9) 0.8204(7) 1.1036(5) 0.163(6) Uani 1 1 d .
F14 F 0.5850(6) 0.7006(7) 1.1328(4) 0.103(3) Uani 1 1 d .
F15 F 0.4765(7) 0.5963(6) 1.1442(4) 0.105(4) Uani 1 1 d .
F16 F 0.3424(6) 0.7188(6) 1.1148(3) 0.085(3) Uani 1 1 d .
F17 F 0.4884(8) 0.6922(10) 1.0699(4) 0.140(5) Uani 1 1 d .
F18 F 0.4382(7) 0.7209(8) 1.1788(4) 0.113(4) Uani 1 1 d .
P8 P 0.0444(3) 1.2906(3) 0.93207(16) 0.0614(12) Uani 1 1 d .
F19 F 0.1315(17) 1.2129(18) 0.9359(10) 0.40(2) Uani 1 1 d .
F20 F 0.1205(11) 1.3360(10) 0.9569(5) 0.185(7) Uani 1 1 d .
F21 F -0.0327(17) 1.3741(16) 0.9283(9) 0.330(17) Uani 1 1 d .
F22 F -0.0349(15) 1.2456(14) 0.9151(5) 0.254(10) Uani 1 1 d .
F23 F 0.0639(11) 1.3260(18) 0.8786(5) 0.269(12) Uani 1 1 d .
F24 F 0.0112(13) 1.2540(14) 0.9878(5) 0.223(9) Uani 1 1 d .
C5 C 0.8497(17) 1.1429(16) 0.8471(12) 0.158(11) Uani 1 1 d .
Cl1 Cl 0.8840(8) 1.0234(7) 0.8921(6) 0.297(7) Uani 1 1 d .
Cl2 Cl 0.9656(13) 1.081(3) 0.8210(12) 0.33(2) Uani 0.52 1 d P
Cl2A Cl 0.9130(14) 1.1786(12) 0.7883(8) 0.158(7) Uani 0.48 1 d P
C6 C 0.877(2) 0.622(2) 0.3484(13) 0.179(11) Uiso 0.95 1 d P
Cl3 Cl 0.8668(9) 0.4919(8) 0.3978(5) 0.122(3) Uiso 0.53 1 d P
Cl4 Cl 1.013(5) 0.584(4) 0.333(3) 0.27(3) Uiso 0.21 1 d P
Cl3A Cl 0.9169(18) 0.5252(19) 0.3726(10) 0.213(9) Uiso 0.42 1 d P
Cl4A Cl 0.9446(17) 0.6666(19) 0.2857(10) 0.208(9) Uiso 0.39 1 d P
Cl4B Cl 0.9727(11) 0.5838(11) 0.3122(6) 0.102(4) Uiso 0.40 1 d P

loop_
_atom_site_aniso_label
_atom_site_aniso_U_11
_atom_site_aniso_U_22
_atom_site_aniso_U_33
_atom_site_aniso_U_23
_atom_site_aniso_U_13
_atom_site_aniso_U_12
Ru1 0.0315(7) 0.0218(6) 0.0199(5) -0.0042(4) -0.0023(4) -0.0048(5)
Ru2 0.0368(7) 0.0269(7) 0.0183(5) -0.0057(4) -0.0036(4) -0.0053(5)
P1 0.0264(19) 0.025(2) 0.0216(15) -0.0029(12) -0.0024(13) -0.0060(15)
P2 0.0329(19) 0.0210(19) 0.0205(15) -0.0046(11) -0.0036(13) -0.0068(15)
P3 0.0293(19) 0.028(2) 0.0219(15) -0.0065(12) -0.0045(13) -0.0027(15)
P4 0.0311(19) 0.024(2) 0.0220(15) -0.0051(12) -0.0005(14) -0.0048(15)
N1 0.023(6) 0.027(7) 0.021(5) -0.009(4) -0.006(4) -0.010(5)
N2 0.029(6) 0.044(7) 0.022(5) -0.013(4) -0.002(4) -0.019(5)
C1A 0.046(8) 0.026(9) 0.030(7) -0.014(5) -0.009(6) 0.002(6)
C2A 0.086(11) 0.005(8) 0.046(8) -0.003(5) -0.024(7) 0.004(7)
C3A 0.098(12) 0.016(10) 0.076(11) -0.012(7) -0.028(9) -0.010(8)
C4A 0.066(10) 0.034(10) 0.050(9) -0.008(7) -0.024(7) -0.011(8)
C5A 0.048(8) 0.011(8) 0.034(7) -0.003(5) 0.004(6) -0.003(6)
C6A 0.033(8) 0.036(9) 0.029(7) -0.018(6) 0.001(6) -0.017(7)
C7A 0.055(9) 0.029(9) 0.044(8) -0.018(6) 0.001(7) -0.013(7)
C8A 0.041(8) 0.057(11) 0.035(8) -0.024(7) -0.007(6) -0.003(8)
C9A 0.039(8) 0.045(10) 0.032(7) -0.011(6) -0.007(6) 0.003(7)
C10A 0.039(8) 0.033(8) 0.019(6) -0.010(5) 0.006(6) 0.000(6)
N3 0.040(7) 0.018(7) 0.029(5) -0.003(4) -0.005(5) -0.010(5)
N4 0.021(6) 0.027(7) 0.025(5) -0.011(4) 0.000(4) 0.004(5)
C1B 0.053(9) 0.038(10) 0.030(7) -0.005(6) 0.000(6) -0.020(8)
C2B 0.060(9) 0.034(10) 0.046(9) -0.004(6) 0.018(8) -0.005(7)
C3B 0.090(12) 0.022(10) 0.069(11) 0.000(7) 0.018(9) -0.012(9)
C4B 0.064(10) 0.061(12) 0.030(7) -0.006(7) 0.029(7) -0.025(9)
C5B 0.027(8) 0.034(9) 0.023(6) -0.008(5) 0.009(6) -0.004(7)
C6B 0.042(8) 0.022(8) 0.023(6) -0.005(5) 0.003(6) -0.007(7)
C7B 0.037(9) 0.070(12) 0.028(7) -0.008(6) 0.010(7) -0.008(8)
C8B 0.033(9) 0.061(12) 0.051(9) -0.017(8) 0.024(7) 0.005(8)
C9B 0.024(8) 0.028(9) 0.051(9) -0.016(6) 0.009(7) 0.016(6)
C10B 0.045(9) 0.035(10) 0.050(9) -0.010(6) 0.006(7) -0.017(8)
N5 0.030(6) 0.031(7) 0.026(5) -0.014(4) -0.011(4) -0.012(5)
N6 0.043(6) 0.028(7) 0.023(5) 0.001(4) 0.001(5) -0.016(5)
C1C 0.041(8) 0.044(10) 0.037(8) -0.021(6) -0.016(6) -0.007(7)
C2C 0.068(10) 0.063(11) 0.045(9) -0.020(7) -0.013(8) -0.025(8)
C3C 0.061(10) 0.059(12) 0.052(10) -0.029(8) -0.016(7) -0.019(9)
C4C 0.045(8) 0.053(11) 0.031(8) -0.018(6) -0.009(6) 0.002(7)
C5C 0.032(8) 0.061(10) 0.004(5) -0.004(5) -0.008(5) -0.016(7)
C6C 0.051(9) 0.047(10) 0.021(6) 0.000(5) -0.017(6) -0.013(7)
C7C 0.066(10) 0.052(11) 0.038(8) -0.005(6) -0.031(7) -0.012(8)
C8C 0.095(11) 0.032(10) 0.035(8) 0.008(6) -0.024(8) -0.009(8)
C9C 0.083(10) 0.024(9) 0.053(9) 0.001(6) -0.023(8) -0.014(8)
C10C 0.048(8) 0.027(9) 0.032(7) -0.009(6) -0.005(6) -0.003(7)
N7 0.048(7) 0.040(8) 0.024(5) -0.012(5) 0.006(5) -0.017(6)
N8 0.038(7) 0.025(7) 0.028(6) -0.013(4) -0.003(5) -0.001(5)
C1D 0.043(9) 0.058(10) 0.022(7) 0.003(6) -0.004(7) -0.011(7)
C2D 0.058(11) 0.072(13) 0.039(9) -0.016(8) 0.013(8) -0.017(9)
C3D 0.055(11) 0.082(14) 0.061(11) -0.033(9) 0.028(8) -0.028(10)
C4D 0.034(9) 0.064(12) 0.063(11) -0.033(9) 0.012(8) 0.003(8)
C5D 0.040(9) 0.039(10) 0.032(7) -0.015(6) -0.002(7) -0.002(7)
C6D 0.036(9) 0.040(10) 0.027(7) -0.016(6) -0.011(7) 0.013(7)
C7D 0.045(9) 0.039(11) 0.065(11) -0.014(7) 0.006(7) 0.021(8)
C8D 0.080(13) 0.037(11) 0.071(12) -0.004(8) -0.013(10) 0.008(9)
C9D 0.076(12) 0.024(10) 0.055(9) -0.001(7) -0.007(8) -0.008(8)
C10D 0.058(9) 0.021(9) 0.040(8) -0.013(6) 0.002(7) -0.002(7)
C1 0.022(7) 0.034(8) 0.027(6) -0.004(5) -0.009(5) -0.009(6)
C2 0.037(8) 0.015(7) 0.017(6) -0.005(4) -0.004(5) -0.007(6)
C3 0.031(8) 0.026(8) 0.025(6) -0.013(5) -0.009(5) -0.014(6)
C4 0.030(7) 0.022(8) 0.012(5) -0.008(4) 0.000(5) -0.005(6)
P5 0.053(3) 0.038(3) 0.038(2) -0.0061(16) -0.0054(18) -0.0113(19)
F1 0.066(5) 0.034(5) 0.088(7) 0.005(4) -0.025(4) -0.013(4)
F2 0.069(5) 0.066(6) 0.054(6) -0.023(4) 0.005(4) -0.009(4)
F3 0.065(5) 0.042(5) 0.067(6) 0.006(4) -0.013(4) -0.025(4)
F4 0.078(5) 0.061(6) 0.049(5) -0.013(4) -0.015(4) -0.004(4)
F5 0.040(5) 0.039(5) 0.052(5) 0.005(3) -0.005(3) -0.009(3)
F6 0.031(5) 0.059(6) 0.094(7) -0.017(4) -0.009(4) -0.012(4)
P6 0.052(3) 0.058(3) 0.054(3) 0.007(2) -0.013(2) -0.016(3)
F7 0.123(8) 0.165(12) 0.081(9) -0.029(8) 0.017(6) 0.018(8)
F8 0.151(11) 0.110(11) 0.191(16) -0.008(10) 0.047(10) 0.048(8)
F9 0.098(7) 0.154(9) 0.080(8) 0.067(6) -0.051(5) -0.065(6)
F10 0.174(10) 0.125(9) 0.109(10) 0.024(7) -0.064(7) -0.094(8)
F11 0.123(7) 0.097(8) 0.060(7) 0.006(5) -0.020(5) -0.048(6)
F12 0.157(9) 0.180(12) 0.098(9) -0.007(8) -0.028(7) -0.121(9)
P7 0.080(4) 0.064(3) 0.046(3) -0.002(2) -0.004(2) -0.027(2)
F13 0.184(11) 0.042(7) 0.243(17) 0.044(8) -0.074(10) -0.046(7)
F14 0.068(6) 0.141(9) 0.116(10) -0.035(7) -0.006(5) -0.052(6)
F15 0.091(7) 0.058(7) 0.159(11) -0.012(7) -0.018(6) -0.011(5)
F16 0.061(6) 0.085(7) 0.090(8) 0.020(5) -0.020(5) -0.010(5)
F17 0.135(9) 0.251(15) 0.078(9) -0.060(9) 0.024(6) -0.113(9)
F18 0.110(7) 0.173(11) 0.064(8) -0.050(7) 0.007(5) -0.022(7)
P8 0.079(3) 0.048(3) 0.053(3) -0.0146(19) -0.026(2) 0.005(3)
F19 0.34(2) 0.41(3) 0.40(4) -0.32(3) -0.28(3) 0.32(2)
F20 0.239(14) 0.210(15) 0.121(13) 0.035(10) -0.072(10) -0.141(12)
F21 0.33(2) 0.30(2) 0.31(3) -0.22(2) -0.18(2) 0.25(2)
F22 0.36(2) 0.40(2) 0.072(10) 0.025(12) -0.070(11) -0.30(2)
F23 0.157(12) 0.53(3) 0.050(9) 0.082(14) -0.005(8) -0.090(16)
F24 0.288(17) 0.36(2) 0.068(9) 0.026(11) -0.073(11) -0.222(17)
C5 0.129(19) 0.074(18) 0.28(4) -0.10(2) 0.02(2) 0.026(14)
Cl1 0.250(10) 0.156(9) 0.53(2) -0.117(12) -0.122(13) -0.063(7)
Cl2 0.113(13) 0.65(5) 0.33(4) -0.38(4) -0.032(15) -0.02(2)
Cl2A 0.143(14) 0.174(16) 0.21(2) -0.126(14) 0.035(13) -0.075(12)

loop_
_atom_type_symbol
_atom_type_description
_atom_type_scat_dispersion_real
_atom_type_scat_dispersion_imag
_atom_type_scat_source
C C 0.0033 0.0016 'International Tables Vol C Tables 4.2.6.8 and 6.1.1.4'
H H 0.0000 0.0000 'International Tables Vol C Tables 4.2.6.8 and 6.1.1.4'
N N 0.0061 0.0033 'International Tables Vol C Tables 4.2.6.8 and 6.1.1.4'
F F 0.0171 0.0103 'International Tables Vol C Tables 4.2.6.8 and 6.1.1.4'
P P 0.1023 0.0942 'International Tables Vol C Tables 4.2.6.8 and 6.1.1.4'
Ru Ru -1.2594 0.8363 'International Tables Vol C Tables 4.2.6.8 and 6.1.1.4'
Cl Cl 0.1484 0.1585 'International Tables Vol C Tables 4.2.6.8 and 6.1.1.4'

loop_
_geom_angle_atom_site_label_1
_geom_angle_atom_site_label_2
_geom_angle_atom_site_label_3
_geom_angle
N1 Ru1 N3 165.9(4)
N1 Ru1 N2 76.8(3)
N3 Ru1 N2 95.5(3)
N1 Ru1 N4 89.6(4)
N3 Ru1 N4 77.8(4)
N2 Ru1 N4 85.4(3)
N1 Ru1 P1 104.1(2)
N3 Ru1 P1 84.1(2)
N2 Ru1 P1 177.5(3)
N4 Ru1 P1 96.8(2)
N1 Ru1 P2 95.4(2)
N3 Ru1 P2 96.6(3)
N2 Ru1 P2 91.1(2)
N4 Ru1 P2 173.1(3)
P1 Ru1 P2 86.50(10)
N8 Ru2 N5 90.5(3)
N8 Ru2 N6 164.6(4)
N5 Ru2 N6 77.7(4)
N8 Ru2 N7 76.4(4)
N5 Ru2 N7 85.4(3)
N6 Ru2 N7 92.6(4)
N8 Ru2 P3 105.3(3)
N5 Ru2 P3 94.8(2)
N6 Ru2 P3 85.7(3)
N7 Ru2 P3 178.2(3)
N8 Ru2 P4 94.9(2)
N5 Ru2 P4 173.9(3)
N6 Ru2 P4 96.5(3)
N7 Ru2 P4 93.0(2)
P3 Ru2 P4 86.57(10)
C21 P1 C11 102.4(5)
C21 P1 C1 103.7(5)
C11 P1 C1 105.4(5)
C21 P1 Ru1 124.5(4)
C11 P1 Ru1 111.3(3)
C1 P1 Ru1 107.9(3)
C31 P2 C41 100.2(5)
C31 P2 C2 105.8(5)
C41 P2 C2 105.9(5)
C31 P2 Ru1 113.6(4)
C41 P2 Ru1 121.5(4)
C2 P2 Ru1 108.5(3)
C51 P3 C61 103.2(5)
C51 P3 C3 104.1(5)
C61 P3 C3 105.5(5)
C51 P3 Ru2 125.1(4)
C61 P3 Ru2 109.4(4)
C3 P3 Ru2 108.0(3)
C81 P4 C71 101.0(5)
C81 P4 C4 104.7(5)
C71 P4 C4 107.0(5)
C81 P4 Ru2 122.0(4)
C71 P4 Ru2 112.3(3)
C4 P4 Ru2 108.7(3)
C5A N1 C1A 116.4(9)
C5A N1 Ru1 116.1(7)
C1A N1 Ru1 127.5(7)
C10A N2 C6A 119.4(8)
C10A N2 Ru1 125.3(7)
C6A N2 Ru1 115.2(7)
N1 C1A C2A 123.4(10)
C3A C2A C1A 118.0(11)
C4A C3A C2A 119.9(12)
C3A C4A C5A 118.3(11)
N1 C5A C4A 123.3(10)
N1 C5A C6A 115.5(9)
C4A C5A C6A 120.8(10)
N2 C6A C7A 120.7(10)
N2 C6A C5A 113.6(8)
C7A C6A C5A 125.6(10)
C6A C7A C8A 120.4(10)
C9A C8A C7A 119.5(10)
C8A C9A C10A 117.6(11)
N2 C10A C9A 122.4(10)
C1B N3 C5B 117.0(9)
C1B N3 Ru1 128.0(8)
C5B N3 Ru1 114.9(8)
C10B N4 C6B 118.2(10)
C10B N4 Ru1 126.6(8)
C6B N4 Ru1 114.8(8)
N3 C1B C2B 124.1(12)
C3B C2B C1B 118.6(12)
C4B C3B C2B 118.2(12)
C3B C4B C5B 122.3(12)
C4B C5B N3 119.7(11)
C4B C5B C6B 124.4(11)
N3 C5B C6B 115.9(10)
N4 C6B C7B 120.0(12)
N4 C6B C5B 116.3(10)
C7B C6B C5B 123.7(11)
C8B C7B C6B 118.9(12)
C9B C8B C7B 122.2(13)
C8B C9B C10B 116.3(12)
N4 C10B C9B 124.3(11)
C1C N5 C5C 119.3(8)
C1C N5 Ru2 125.7(7)
C5C N5 Ru2 115.0(7)
C10C N6 C6C 118.2(10)
C10C N6 Ru2 128.4(7)
C6C N6 Ru2 113.5(8)
N5 C1C C2C 121.4(11)
C3C C2C C1C 119.8(12)
C2C C3C C4C 120.2(11)
C3C C4C C5C 118.9(12)
N5 C5C C4C 120.4(11)
N5 C5C C6C 115.2(8)
C4C C5C C6C 124.4(10)
N6 C6C C7C 119.0(11)
N6 C6C C5C 118.0(10)
C7C C6C C5C 122.8(10)
C8C C7C C6C 120.0(11)
C7C C8C C9C 121.0(12)
C8C C9C C10C 117.3(12)
N6 C10C C9C 124.4(11)
C5D N7 C1D 118.4(11)
C5D N7 Ru2 116.3(8)
C1D N7 Ru2 125.2(9)
C10D N8 C6D 116.1(10)
C10D N8 Ru2 128.1(9)
C6D N8 Ru2 115.8(7)
N7 C1D C2D 122.8(13)
C1D C2D C3D 119.3(14)
C2D C3D C4D 118.5(13)
C5D C4D C3D 118.9(13)
N7 C5D C4D 122.1(12)
N7 C5D C6D 114.1(11)
C4D C5D C6D 123.6(13)
N8 C6D C7D 121.8(12)
N8 C6D C5D 115.2(11)
C7D C6D C5D 122.7(13)
C8D C7D C6D 118.9(13)
C9D C8D C7D 120.3(13)
C10D C9D C8D 117.6(12)
N8 C10D C9D 124.8(12)
C3 C1 C2 89.8(7)
C3 C1 P1 120.4(8)
C2 C1 P1 117.4(7)
C1 C2 C4 89.4(7)
C1 C2 P2 114.6(7)
C4 C2 P2 123.0(6)
C4 C3 C1 90.2(7)
C4 C3 P3 116.0(7)
C1 C3 P3 121.3(7)
C3 C4 C2 89.5(7)
C3 C4 P4 116.2(6)
C2 C4 P4 123.7(7)
C12 C11 C16 118.1(10)
C12 C11 P1 125.1(9)
C16 C11 P1 116.7(8)
C11 C12 C13 121.8(13)
C14 C13 C12 118.2(14)
C13 C14 C15 121.4(14)
C16 C15 C14 119.2(14)
C15 C16 C11 121.2(12)
C26 C21 C22 115.5(10)
C26 C21 P1 124.8(8)
C22 C21 P1 119.7(8)
C23 C22 C21 122.2(11)
C24 C23 C22 119.5(12)
C25 C24 C23 120.5(14)
C24 C25 C26 120.8(13)
C25 C26 C21 121.4(10)
C32 C31 C36 118.4(9)
C32 C31 P2 125.8(8)
C36 C31 P2 115.8(8)
C31 C32 C33 121.7(10)
C34 C33 C32 118.0(11)
C35 C34 C33 121.2(11)
C34 C35 C36 120.8(10)
C35 C36 C31 120.0(11)
C42 C41 C46 118.8(9)
C42 C41 P2 121.2(8)
C46 C41 P2 119.9(8)
C41 C42 C43 121.7(11)
C44 C43 C42 118.5(12)
C43 C44 C45 121.6(12)
C44 C45 C46 119.9(12)
C41 C46 C45 119.4(12)
C52 C51 C56 116.9(10)
C52 C51 P3 118.7(8)
C56 C51 P3 124.4(8)
C53 C52 C51 122.3(10)
C54 C53 C52 118.9(11)
C55 C54 C53 121.0(12)
C54 C55 C56 120.6(12)
C55 C56 C51 120.3(11)
C66 C61 C62 117.7(10)
C66 C61 P3 124.4(8)
C62 C61 P3 117.5(9)
C61 C62 C63 120.6(12)
C64 C63 C62 119.5(12)
C63 C64 C65 121.9(13)
C64 C65 C66 117.9(13)
C61 C66 C65 122.2(11)
C72 C71 C76 119.5(10)
C72 C71 P4 125.9(8)
C76 C71 P4 114.6(8)
C71 C72 C73 120.1(11)
C74 C73 C72 120.0(13)
C75 C74 C73 120.6(12)
C74 C75 C76 119.9(13)
C71 C76 C75 119.9(12)
C82 C81 C86 117.3(10)
C82 C81 P4 121.4(8)
C86 C81 P4 121.3(8)
C83 C82 C81 121.4(10)
C84 C83 C82 120.2(12)
C83 C84 C85 121.0(13)
C84 C85 C86 119.7(12)
C85 C86 C81 120.3(12)
F6 P5 F4 90.7(4)
F6 P5 F2 90.6(4)
F4 P5 F2 178.5(4)
F6 P5 F5 179.2(5)
F4 P5 F5 88.7(4)
F2 P5 F5 90.0(4)
F6 P5 F1 90.5(4)
F4 P5 F1 90.2(5)
F2 P5 F1 90.5(5)
F5 P5 F1 90.0(4)
F6 P5 F3 90.7(4)
F4 P5 F3 89.9(4)
F2 P5 F3 89.4(4)
F5 P5 F3 88.8(4)
F1 P5 F3 178.8(4)
F8 P6 F9 93.2(7)
F8 P6 F10 93.9(8)
F9 P6 F10 90.7(5)
F8 P6 F12 87.6(7)
F9 P6 F12 91.7(5)
F10 P6 F12 177.1(7)
F8 P6 F7 176.2(7)
F9 P6 F7 90.0(6)
F10 P6 F7 88.2(7)
F12 P6 F7 90.2(7)
F8 P6 F11 88.6(6)
F9 P6 F11 178.2(7)
F10 P6 F11 89.2(5)
F12 P6 F11 88.4(5)
F7 P6 F11 88.2(6)
F13 P7 F18 92.4(7)
F13 P7 F17 91.0(8)
F18 P7 F17 176.5(7)
F13 P7 F14 88.6(6)
F18 P7 F14 90.8(5)
F17 P7 F14 90.3(5)
F13 P7 F15 178.8(8)
F18 P7 F15 88.4(6)
F17 P7 F15 88.2(7)
F14 P7 F15 90.4(5)
F13 P7 F16 91.5(5)
F18 P7 F16 89.6(5)
F17 P7 F16 89.4(5)
F14 P7 F16 179.6(6)
F15 P7 F16 89.4(4)
F21 P8 F19 173.1(17)
F21 P8 F23 86.5(12)
F19 P8 F23 91.9(15)
F21 P8 F22 87.7(12)
F19 P8 F22 98.8(14)
F23 P8 F22 85.3(9)
F21 P8 F24 89.9(14)
F19 P8 F24 92.2(13)
F23 P8 F24 173.9(8)
F22 P8 F24 89.6(7)
F21 P8 F20 90.5(11)
F19 P8 F20 83.3(10)
F23 P8 F20 102.0(10)
F22 P8 F20 172.4(9)
F24 P8 F20 83.0(7)
Cl2A C5 Cl2 50.5(16)
Cl2A C5 Cl1 125.9(13)
Cl2 C5 Cl1 75.8(16)
C5 Cl1 Cl2 50.7(10)
Cl2A Cl2 C5 64.6(16)
Cl2A Cl2 Cl1 117.9(15)
C5 Cl2 Cl1 53.5(13)
Cl2 Cl2A C5 64.9(15)
Cl3A C6 Cl4B 75(2)
Cl3A C6 Cl4 69(2)
Cl4B C6 Cl4 26(2)
Cl3A C6 Cl4A 115(2)
Cl4B C6 Cl4A 39.7(11)
Cl4 C6 Cl4A 53(2)
Cl3A C6 Cl3 26.7(12)
Cl4B C6 Cl3 100.1(18)
Cl4 C6 Cl3 95(2)
Cl4A C6 Cl3 139(2)
Cl3A Cl3 C6 37.5(17)
Cl4B Cl4 Cl4A 44(4)
Cl4B Cl4 C6 65(5)
Cl4A Cl4 C6 67(2)
Cl4B Cl4 Cl3A 79(5)
Cl4A Cl4 Cl3A 106(3)
C6 Cl4 Cl3A 45.1(18)
Cl3 Cl3A C6 116(3)
Cl3 Cl3A Cl4 175(3)
C6 Cl3A Cl4 66(2)
Cl3 Cl3A Cl4B 160(2)
C6 Cl3A Cl4B 58.2(17)
Cl4 Cl3A Cl4B 25(2)
Cl4B Cl4A Cl4 26(2)
Cl4B Cl4A C6 57.4(15)
Cl4 Cl4A C6 60(2)
Cl4 Cl4B Cl4A 110(5)
Cl4 Cl4B C6 89(5)
Cl4A Cl4B C6 82.9(18)
Cl4 Cl4B Cl3A 76(5)
Cl4A Cl4B Cl3A 129.6(18)
C6 Cl4B Cl3A 46.7(12)

loop_
_geom_bond_atom_site_label_1
_geom_bond_atom_site_label_2
_geom_bond_distance
Ru1 N1 2.086(8)
Ru1 N3 2.112(9)
Ru1 N2 2.125(8)
Ru1 N4 2.128(9)
Ru1 P1 2.321(3)
Ru1 P2 2.355(3)
Ru2 N8 2.092(9)
Ru2 N5 2.111(8)
Ru2 N6 2.112(9)
Ru2 N7 2.120(10)
Ru2 P3 2.324(3)
Ru2 P4 2.348(3)
P1 C21 1.804(11)
P1 C11 1.832(9)
P1 C1 1.868(11)
P2 C31 1.839(11)
P2 C41 1.853(10)
P2 C2 1.895(9)
P3 C51 1.822(11)
P3 C61 1.831(11)
P3 C3 1.888(9)
P4 C81 1.839(11)
P4 C71 1.861(10)
P4 C4 1.876(10)
N1 C5A 1.335(13)
N1 C1A 1.338(13)
N2 C10A 1.331(12)
N2 C6A 1.355(13)
C1A C2A 1.377(15)
C2A C3A 1.366(16)
C3A C4A 1.358(16)
C4A C5A 1.380(15)
C5A C6A 1.500(15)
C6A C7A 1.366(14)
C7A C8A 1.379(15)
C8A C9A 1.376(15)
C9A C10A 1.405(14)
N3 C1B 1.345(13)
N3 C5B 1.391(13)
N4 C10B 1.329(13)
N4 C6B 1.371(13)
C1B C2B 1.383(15)
C2B C3B 1.379(17)
C3B C4B 1.364(16)
C4B C5B 1.381(16)
C5B C6B 1.445(15)
C6B C7B 1.386(16)
C7B C8B 1.361(16)
C8B C9B 1.358(17)
C9B C10B 1.376(16)
N5 C1C 1.348(13)
N5 C5C 1.361(13)
N6 C10C 1.342(13)
N6 C6C 1.360(13)
C1C C2C 1.379(15)
C2C C3C 1.346(17)
C3C C4C 1.378(16)
C4C C5C 1.397(13)
C5C C6C 1.431(16)
C6C C7C 1.411(16)
C7C C8C 1.345(16)
C8C C9C 1.360(16)
C9C C10C 1.361(15)
N7 C5D 1.343(15)
N7 C1D 1.345(14)
N8 C10D 1.354(14)
N8 C6D 1.364(14)
C1D C2D 1.370(17)
C2D C3D 1.373(18)
C3D C4D 1.406(19)
C4D C5D 1.377(16)
C5D C6D 1.475(17)
C6D C7D 1.387(16)
C7D C8D 1.374(18)
C8D C9D 1.372(18)
C9D C10D 1.360(16)
C1 C3 1.536(12)
C1 C2 1.541(13)
C2 C4 1.551(12)
C3 C4 1.534(13)
C11 C12 1.370(14)
C11 C16 1.406(14)
C12 C13 1.406(16)
C13 C14 1.376(17)
C14 C15 1.390(17)
C15 C16 1.373(16)
C21 C26 1.395(14)
C21 C22 1.400(14)
C22 C23 1.394(16)
C23 C24 1.350(16)
C24 C25 1.348(17)
C25 C26 1.389(16)
C31 C32 1.369(13)
C31 C36 1.419(14)
C32 C33 1.425(15)
C33 C34 1.382(15)
C34 C35 1.370(14)
C35 C36 1.381(14)
C41 C42 1.371(14)
C41 C46 1.390(14)
C42 C43 1.389(15)
C43 C44 1.356(15)
C44 C45 1.367(16)
C45 C46 1.394(16)
C51 C52 1.400(14)
C51 C56 1.410(14)
C52 C53 1.392(15)
C53 C54 1.368(14)
C54 C55 1.368(16)
C55 C56 1.392(16)
C61 C66 1.380(14)
C61 C62 1.389(15)
C62 C63 1.414(16)
C63 C64 1.353(15)
C64 C65 1.375(17)
C65 C66 1.408(17)
C71 C72 1.382(14)
C71 C76 1.386(14)
C72 C73 1.392(15)
C73 C74 1.370(16)
C74 C75 1.369(15)
C75 C76 1.396(15)
C81 C82 1.390(14)
C81 C86 1.400(14)
C82 C83 1.383(15)
C83 C84 1.339(15)
C84 C85 1.372(16)
C85 C86 1.393(16)
P5 F6 1.585(7)
P5 F4 1.590(8)
P5 F2 1.590(8)
P5 F5 1.600(7)
P5 F1 1.600(7)
P5 F3 1.605(7)
P6 F8 1.536(12)
P6 F9 1.547(8)
P6 F10 1.550(9)
P6 F12 1.564(9)
P6 F7 1.579(11)
P6 F11 1.586(9)
P7 F13 1.546(9)
P7 F18 1.552(10)
P7 F17 1.560(10)
P7 F14 1.580(9)
P7 F15 1.581(9)
P7 F16 1.589(8)
P8 F21 1.380(13)
P8 F19 1.403(13)
P8 F23 1.455(13)
P8 F22 1.482(11)
P8 F24 1.557(14)
P8 F20 1.565(12)
C5 Cl2A 1.78(3)
C5 Cl2 1.78(3)
C5 Cl1 1.85(3)
Cl1 Cl2 2.23(3)
Cl2 Cl2A 1.52(4)
C6 Cl3A 1.39(3)
C6 Cl4B 1.63(3)
C6 Cl4 1.80(6)
C6 Cl4A 1.92(4)
C6 Cl3 2.06(3)
Cl3 Cl3A 1.03(2)
Cl4 Cl4B 0.79(6)
Cl4 Cl4A 1.67(6)
Cl4 Cl3A 1.84(6)
Cl3A Cl4B 1.85(3)
Cl4A Cl4B 1.24(2)
